data_2203233
loop_
_publ_author_name
'Rademeyer, Melanie'

_publ_section_title
;
 Benzyl(1,1-dimethyl-3-oxobutyl)ammonium iodide
;
_journal_issue 2
_journal_name_full 'Acta Crystallographica Section E'
_journal_page_first o267
_journal_page_last o268
_journal_paper_doi 10.1107/S1600536804001436
_journal_volume 60
_journal_year 2004
_chemical_formula_iupac 'C13 H20 N O 1+, I 1-'
_chemical_formula_moiety 'C13 H20 N O 1+, I 1-'
_chemical_formula_sum 'C13 H20 I N O'
_chemical_formula_weight 333.20
_chemical_name_systematic
;
benzyl(1,1-dimethyl-3-oxobutyl)ammonium iodide
;
_space_group_IT_number 14
_symmetry_cell_setting monoclinic
_symmetry_space_group_name_Hall '-P 2yn'
_symmetry_space_group_name_H-M 'P 1 21/n 1'
_atom_sites_solution_hydrogens geom
_atom_sites_solution_primary direct
_atom_sites_solution_secondary difmap
_audit_creation_method SHELXL-97
_cell_angle_alpha 90
_cell_angle_beta 96.04(2)
_cell_angle_gamma 90
_cell_formula_units_Z 4
_cell_length_a 8.008(4)
_cell_length_b 18.046(3)
_cell_length_c 9.8377(16)
_cell_measurement_reflns_used 54
_cell_measurement_temperature 293(2)
_cell_measurement_theta_max 31
_cell_measurement_theta_min 2
_cell_volume 1413.8(8)
_computing_cell_refinement 'CrysAlis CCD'
_computing_data_collection 'CrysAlis CCD (Oxford Diffraction, 2003)'
_computing_data_reduction 'CrysAlis RED (Oxford Diffraction, 2003)'
_computing_molecular_graphics 'ORTEP-3 for Windows (Farrugia, 1997)'
_computing_publication_material 'WinGX (Farrugia, 1999) and PLATON (Spek, 2000)'
_computing_structure_refinement 'SHELXL97 (Sheldrick, 1997)'
_computing_structure_solution 'SHELXS97 (Sheldrick, 1997)'
_diffrn_ambient_temperature 120(2)
_diffrn_measured_fraction_theta_full 0.994
_diffrn_measured_fraction_theta_max 0.92
_diffrn_measurement_device_type 'Oxford Excalibur2'
_diffrn_measurement_method \w-2\q
_diffrn_radiation_monochromator graphite
_diffrn_radiation_source 'fine-focus sealed tube'
_diffrn_radiation_type MoK\a
_diffrn_radiation_wavelength 0.71073
_diffrn_reflns_av_R_equivalents 0.024
_diffrn_reflns_av_sigmaI/netI 0.020
_diffrn_reflns_limit_h_max 7
_diffrn_reflns_limit_h_min -11
_diffrn_reflns_limit_k_max 26
_diffrn_reflns_limit_k_min -26
_diffrn_reflns_limit_l_max 14
_diffrn_reflns_limit_l_min -13
_diffrn_reflns_number 12724
_diffrn_reflns_theta_full 25.0
_diffrn_reflns_theta_max 31.9
_diffrn_reflns_theta_min 4.3
_diffrn_standards_decay_% <2
_diffrn_standards_interval_count n/a
_diffrn_standards_interval_time n/a
_diffrn_standards_number n/a
_exptl_absorpt_coefficient_mu 2.248
_exptl_absorpt_correction_T_max 0.508
_exptl_absorpt_correction_T_min 0.429
_exptl_absorpt_correction_type multi-scan
_exptl_absorpt_process_details '(Blessing, 1995)'
_exptl_crystal_colour 'light brown'
_exptl_crystal_density_diffrn 1.565
_exptl_crystal_density_method 'not measured'
_exptl_crystal_description block
_exptl_crystal_F_000 664
_exptl_crystal_size_max 0.40
_exptl_crystal_size_mid 0.30
_exptl_crystal_size_min 0.30
_refine_diff_density_max 0.80
_refine_diff_density_min -0.92
_refine_ls_extinction_method none
_refine_ls_goodness_of_fit_ref 1.07
_refine_ls_hydrogen_treatment constr
_refine_ls_matrix_type full
_refine_ls_number_parameters 146
_refine_ls_number_reflns 4475
_refine_ls_number_restraints 0
_refine_ls_restrained_S_all 1.07
_refine_ls_R_factor_all 0.028
_refine_ls_R_factor_gt 0.025
_refine_ls_shift/su_max 0.003
_refine_ls_shift/su_mean 0.000
_refine_ls_structure_factor_coef Fsqd
_refine_ls_weighting_details 'calc w = 1/[\s^2^(Fo^2^)+(0.0277P)^2^+0.8647P] where P = (Fo^2^+2Fc^2^)/3'
_refine_ls_weighting_scheme calc
_refine_ls_wR_factor_gt 0.057
_refine_ls_wR_factor_ref 0.059
_reflns_number_gt 4097
_reflns_number_total 4475
_reflns_threshold_expression I>2\s(I)
_cod_data_source_file tk6148.cif
_cod_data_source_block I
_cod_original_sg_symbol_H-M 'P 21/n'
_cod_database_code 2203233
_cod_database_fobs_code 2203233

loop_
_symmetry_equiv_pos_as_xyz
'x, y, z'
'-x+1/2, y+1/2, -z+1/2'
'-x, -y, -z'
'x-1/2, -y-1/2, z-1/2'

loop_
_atom_site_label
_atom_site_fract_x
_atom_site_fract_y
_atom_site_fract_z
_atom_site_U_iso_or_equiv
_atom_site_adp_type
_atom_site_calc_flag
_atom_site_refinement_flags
_atom_site_occupancy
_atom_site_type_symbol
O1 -0.17571(16) 0.02992(7) -0.01389(13) 0.0239(3) Uani d . 1 O
C9 0.1020(2) 0.16747(10) 0.00336(19) 0.0237(3) Uani d . 1 C
H9A 0.0808 0.1275 -0.0606 0.036 Uiso calc R 1 H
H9B 0.2184 0.1673 0.0388 0.036 Uiso calc R 1 H
H9C 0.0752 0.2137 -0.0419 0.036 Uiso calc R 1 H
C12 -0.2587(2) 0.08671(10) -0.01157(16) 0.0190(3) Uani d . 1 C
C11 -0.1946(2) 0.15445(9) 0.06833(17) 0.0187(3) Uani d . 1 C
H11A -0.2582 0.1592 0.1465 0.022 Uiso calc R 1 H
H11B -0.2201 0.1975 0.0109 0.022 Uiso calc R 1 H
C10 0.0234(2) 0.22033(10) 0.22506(19) 0.0227(3) Uani d . 1 C
H10A -0.0462 0.2130 0.2976 0.034 Uiso calc R 1 H
H10B -0.0039 0.2669 0.1810 0.034 Uiso calc R 1 H
H10C 0.1393 0.2205 0.2619 0.034 Uiso calc R 1 H
C13 -0.4340(2) 0.09077(12) -0.0820(2) 0.0273(4) Uani d . 1 C
H13A -0.4553 0.0482 -0.1396 0.041 Uiso calc R 1 H
H13B -0.4461 0.1349 -0.1366 0.041 Uiso calc R 1 H
H13C -0.5127 0.0918 -0.0148 0.041 Uiso calc R 1 H
C8 -0.0068(2) 0.15768(9) 0.12112(17) 0.0177(3) Uani d . 1 C
I 0.467662(13) 0.119156(6) 0.331194(12) 0.02305(4) Uani d . 1 I
C1 -0.0177(2) -0.02056(9) 0.33354(15) 0.0164(3) Uani d . 1 C
C2 -0.1636(2) -0.06309(11) 0.33290(18) 0.0231(3) Uani d . 1 C
H2 -0.2684 -0.0404 0.3207 0.028 Uiso calc R 1 H
N1 0.05079(17) 0.08496(8) 0.19013(13) 0.0159(2) Uani d . 1 N
H0A 0.0343 0.0485 0.1277 0.019 Uiso calc R 1 H
H0B 0.1621 0.0881 0.2142 0.019 Uiso calc R 1 H
C6 0.1396(2) -0.05532(10) 0.35569(17) 0.0197(3) Uani d . 1 C
H6 0.2372 -0.0272 0.3594 0.024 Uiso calc R 1 H
C7 -0.0312(2) 0.06201(9) 0.31432(16) 0.0181(3) Uani d . 1 C
H7A 0.0232 0.0869 0.3945 0.022 Uiso calc R 1 H
H7B -0.1485 0.0765 0.3034 0.022 Uiso calc R 1 H
C5 0.1496(3) -0.13187(10) 0.37209(19) 0.0241(3) Uani d . 1 C
H5 0.2540 -0.1548 0.3857 0.029 Uiso calc R 1 H
C4 0.0040(3) -0.17409(10) 0.36814(19) 0.0268(4) Uani d . 1 C
H4 0.0110 -0.2253 0.3772 0.032 Uiso calc R 1 H
C3 -0.1516(3) -0.13983(11) 0.3507(2) 0.0289(4) Uani d . 1 C
H3 -0.2487 -0.1681 0.3509 0.035 Uiso calc R 1 H

loop_
_atom_site_aniso_label
_atom_site_aniso_U_11
_atom_site_aniso_U_22
_atom_site_aniso_U_33
_atom_site_aniso_U_12
_atom_site_aniso_U_13
_atom_site_aniso_U_23
O1 0.0225(6) 0.0244(6) 0.0238(6) 0.0058(5) -0.0012(5) -0.0057(5)
C9 0.0240(8) 0.0245(8) 0.0237(8) 0.0018(7) 0.0073(6) 0.0068(6)
C12 0.0199(7) 0.0224(8) 0.0148(7) 0.0007(6) 0.0017(5) 0.0008(6)
C11 0.0179(7) 0.0175(7) 0.0206(7) 0.0037(5) 0.0017(6) 0.0007(6)
C10 0.0223(8) 0.0175(8) 0.0279(8) 0.0018(6) 0.0003(6) -0.0024(6)
C13 0.0204(8) 0.0279(9) 0.0320(9) 0.0025(7) -0.0047(7) -0.0010(7)
C8 0.0177(7) 0.0156(7) 0.0203(7) -0.0005(5) 0.0038(6) -0.0005(5)
I 0.01546(6) 0.02669(7) 0.02676(7) -0.00194(4) 0.00113(4) 0.00107(4)
C1 0.0198(7) 0.0167(7) 0.0130(6) 0.0002(5) 0.0031(5) 0.0004(5)
C2 0.0194(7) 0.0266(9) 0.0227(8) -0.0034(6) -0.0011(6) 0.0008(6)
N1 0.0175(6) 0.0153(6) 0.0147(6) 0.0027(5) 0.0013(5) 0.0014(4)
C6 0.0185(7) 0.0201(8) 0.0211(7) 0.0000(6) 0.0053(6) 0.0020(6)
C7 0.0214(7) 0.0183(7) 0.0153(7) 0.0016(6) 0.0047(6) 0.0012(5)
C5 0.0290(9) 0.0217(8) 0.0222(8) 0.0054(7) 0.0058(7) 0.0006(6)
C4 0.0424(11) 0.0172(8) 0.0208(8) -0.0022(7) 0.0034(7) -0.0015(6)
C3 0.0328(10) 0.0241(9) 0.0293(9) -0.0117(7) 0.0009(7) 0.0007(7)

loop_
_atom_type_symbol
_atom_type_description
_atom_type_scat_dispersion_real
_atom_type_scat_dispersion_imag
_atom_type_scat_source
C C 0.0033 0.0016 'International Tables Vol C Tables 4.2.6.8 and 6.1.1.4'
H H 0.0000 0.0000 'International Tables Vol C Tables 4.2.6.8 and 6.1.1.4'
I I -0.4742 1.8119 'International Tables Vol C Tables 4.2.6.8 and 6.1.1.4'
N N 0.0061 0.0033 'International Tables Vol C Tables 4.2.6.8 and 6.1.1.4'
O O 0.0106 0.0060 'International Tables Vol C Tables 4.2.6.8 and 6.1.1.4'

loop_
_geom_angle_atom_site_label_1
_geom_angle_atom_site_label_2
_geom_angle_atom_site_label_3
_geom_angle
C8 C9 H9A 109.5
C8 C9 H9B 109.5
H9A C9 H9B 109.5
C8 C9 H9C 109.5
H9A C9 H9C 109.5
H9B C9 H9C 109.5
O1 C12 C13 121.08(16)
O1 C12 C11 122.06(15)
C13 C12 C11 116.77(15)
C12 C11 C8 118.16(14)
C12 C11 H11A 107.8
C8 C11 H11A 107.8
C12 C11 H11B 107.8
C8 C11 H11B 107.8
H11A C11 H11B 107.1
C8 C10 H10A 109.5
C8 C10 H10B 109.5
H10A C10 H10B 109.5
C8 C10 H10C 109.5
H10A C10 H10C 109.5
H10B C10 H10C 109.5
C12 C13 H13A 109.5
C12 C13 H13B 109.5
H13A C13 H13B 109.5
C12 C13 H13C 109.5
H13A C13 H13C 109.5
H13B C13 H13C 109.5
N1 C8 C10 108.64(14)
N1 C8 C9 105.44(13)
C10 C8 C9 111.00(14)
N1 C8 C11 110.88(13)
C10 C8 C11 109.53(14)
C9 C8 C11 111.26(15)
C2 C1 C6 119.44(16)
C2 C1 C7 119.65(15)
C6 C1 C7 120.89(15)
C1 C2 C3 119.79(17)
C1 C2 H2 120.1
C3 C2 H2 120.1
C7 N1 C8 117.43(12)
C7 N1 H0A 107.9
C8 N1 H0A 107.9
C7 N1 H0B 107.9
C8 N1 H0B 107.9
H0A N1 H0B 107.2
C5 C6 C1 120.10(16)
C5 C6 H6 119.9
C1 C6 H6 119.9
C1 C7 N1 110.07(13)
C1 C7 H7A 109.6
N1 C7 H7A 109.6
C1 C7 H7B 109.6
N1 C7 H7B 109.6
H7A C7 H7B 108.2
C4 C5 C6 120.17(18)
C4 C5 H5 119.9
C6 C5 H5 119.9
C3 C4 C5 119.98(17)
C3 C4 H4 120.0
C5 C4 H4 120.0
C4 C3 C2 120.47(18)
C4 C3 H3 119.8
C2 C3 H3 119.8

loop_
_geom_bond_atom_site_label_1
_geom_bond_atom_site_label_2
_geom_bond_distance
O1 C12 1.223(2)
C9 C8 1.532(2)
C9 H9A 0.9600
C9 H9B 0.9600
C9 H9C 0.9600
C12 C13 1.500(3)
C12 C11 1.514(2)
C11 C8 1.539(2)
C11 H11A 0.9700
C11 H11B 0.9700
C10 C8 1.527(2)
C10 H10A 0.9600
C10 H10B 0.9600
C10 H10C 0.9600
C13 H13A 0.9600
C13 H13B 0.9600
C13 H13C 0.9600
C8 N1 1.526(2)
C1 C2 1.397(2)
C1 C6 1.403(2)
C1 C7 1.504(2)
C2 C3 1.398(3)
C2 H2 0.9300
N1 C7 1.505(2)
N1 H0A 0.9000
N1 H0B 0.9000
C6 C5 1.392(2)
C6 H6 0.9300
C7 H7A 0.9700
C7 H7B 0.9700
C5 C4 1.390(3)
C5 H5 0.9300
C4 C3 1.385(3)
C4 H4 0.9300
C3 H3 0.9300

loop_
_geom_hbond_atom_site_label_D
_geom_hbond_atom_site_label_H
_geom_hbond_atom_site_label_A
_geom_hbond_site_symmetry_A
_geom_hbond_distance_DH
_geom_hbond_distance_HA
_geom_hbond_distance_DA
_geom_hbond_angle_DHA
_geom_hbond_publ_flag
N1 H0A O1 . 0.90 2.09 2.746(2) 128 yes
N1 H0A O1 3 0.90 2.19 2.9444(19) 141 yes
N1 H0B I . 0.90 2.65 3.532(2) 166 yes

loop_
_cod_related_entry_id
_cod_related_entry_database
_cod_related_entry_code
1 ChemSpider 21131095
